data_4082858
loop_
_publ_author_name
'Wang, Zhao'
'Sun, Zheming'
'Hao, Xin-Qi'
'Niu, Jun-Long'
'Wei, Donghui'
'Tu, Tao'
'Gong, Jun-Fang'
'Song, Mao-Ping'

_publ_section_title
;
 Neutral and Cationic NCN Pincer Platinum(II) Complexes with
 1,3-Bis(benzimidazol-2&#x2032;-yl)benzene Ligands: Synthesis, Structures,
 and Their Photophysical Properties
;
_journal_issue 7
_journal_name_full Organometallics
_journal_page_first 1563
_journal_paper_doi 10.1021/om400946n
_journal_volume 33
_journal_year 2014
_chemical_formula_moiety 'C32 H37 I N4 O Pt'
_chemical_formula_sum 'C32 H37 I N4 O Pt'
_chemical_formula_weight 815.65
_chemical_name_systematic
;
 ? 
;
_space_group_crystal_system triclinic
_space_group_IT_number 2
_space_group_name_Hall '-P 1'
_space_group_name_H-M_alt 'P -1'
_symmetry_space_group_name_Hall '-P 1'
_symmetry_space_group_name_H-M 'P -1'
_atom_sites_solution_hydrogens geom
_atom_sites_solution_primary direct
_atom_sites_solution_secondary difmap
_audit_creation_date 2011-06-21
_audit_creation_method
;
  Olex2 1.1
  (compiled 2011.02.15 svn.r1672, GUI svn.r3494)
;
_cell_angle_alpha 93.782(6)
_cell_angle_beta 92.020(5)
_cell_angle_gamma 90.925(5)
_cell_formula_units_Z 2
_cell_length_a 8.9543(5)
_cell_length_b 12.7362(9)
_cell_length_c 13.4246(9)
_cell_measurement_reflns_used 4963
_cell_measurement_temperature 291.15
_cell_measurement_theta_max 66.9626
_cell_measurement_theta_min 3.2988
_cell_volume 1526.45(17)
_computing_cell_refinement
;
CrysAlisPro, Agilent Technologies,
Version 1.171.35.11 (release 16-05-2011 CrysAlis171 .NET)
(compiled May 16 2011,17:55:39)
;
_computing_data_collection
;
CrysAlisPro, Agilent Technologies,
Version 1.171.35.11 (release 16-05-2011 CrysAlis171 .NET)
(compiled May 16 2011,17:55:39)
;
_computing_data_reduction
;
CrysAlisPro, Agilent Technologies,
Version 1.171.35.11 (release 16-05-2011 CrysAlis171 .NET)
(compiled May 16 2011,17:55:39)
;
_computing_molecular_graphics
;
O. V. Dolomanov, L. J. Bourhis, R. J. Gildea, J. A. K. Howard and H. Puschmann,
OLEX2: a complete structure solution, refinement and analysis program.
J. Appl. Cryst. (2009). 42, 339-341.
;
_computing_publication_material
;
O. V. Dolomanov, L. J. Bourhis, R. J. Gildea, J. A. K. Howard and H. Puschmann,
OLEX2: a complete structure solution, refinement and analysis program.
J. Appl. Cryst. (2009). 42, 339-341.
;
_computing_structure_refinement 'SHELXL-97 (Sheldrick, 1997)'
_computing_structure_solution 'A short history of SHELX (Sheldrick, 2007)'
_diffrn_ambient_temperature 291.15
_diffrn_detector_area_resol_mean 16.2312
_diffrn_measured_fraction_theta_full 0.998
_diffrn_measured_fraction_theta_max 0.998
_diffrn_measurement_details
;
  1 omega -104.00  -28.00   1.0000    5.0000
omega____ theta____ kappa____ phi______ frames
    -      -33.5000  -77.0000  -30.0000 76

  2 omega  -69.00  -34.00   1.0000    5.0000
omega____ theta____ kappa____ phi______ frames
    -      -33.5000  -50.0000   30.0000 35

  3 omega -102.00  -77.00   1.0000    5.0000
omega____ theta____ kappa____ phi______ frames
    -      -33.5000  -50.0000   30.0000 25

  4 omega    5.00   37.00   1.0000    5.0000
omega____ theta____ kappa____ phi______ frames
    -      -33.5000   37.0000 -120.0000 32

  5 omega  -67.00  -17.00   1.0000    5.0000
omega____ theta____ kappa____ phi______ frames
    -      -33.5000  125.0000   90.0000 50

  6 omega  -12.00   82.00   1.0000    5.0000
omega____ theta____ kappa____ phi______ frames
    -       54.0000  -77.0000 -150.0000 94

  7 omega   29.00  125.00   1.0000    5.0000
omega____ theta____ kappa____ phi______ frames
    -       54.0000   37.0000   90.0000 96

  8 omega   48.00  112.00   1.0000    5.0000
omega____ theta____ kappa____ phi______ frames
    -       54.0000 -141.0000  127.0000 64

  9 omega   26.00  106.00   1.0000    5.0000
omega____ theta____ kappa____ phi______ frames
    -       54.0000   77.0000  150.0000 80

 10 omega  -12.00   78.00   1.0000    5.0000
omega____ theta____ kappa____ phi______ frames
    -       54.0000  -37.0000  -90.0000 90

 11 omega   43.00   93.00   1.0000   19.0000
omega____ theta____ kappa____ phi______ frames
    -      108.0000  -25.0000  120.0000 50

 12 omega  143.00  178.00   1.0000   19.0000
omega____ theta____ kappa____ phi______ frames
    -      108.0000  141.0000   52.0000 35

 13 omega   40.00  104.00   1.0000   19.0000
omega____ theta____ kappa____ phi______ frames
    -      108.0000  -50.0000   30.0000 64

 14 omega  151.00  176.00   1.0000   19.0000
omega____ theta____ kappa____ phi______ frames
    -      108.0000  141.0000    4.0000 25

 15 omega  108.00  140.00   1.0000   19.0000
omega____ theta____ kappa____ phi______ frames
    -      108.0000  141.0000   52.0000 32

 16 omega   35.00   70.00   1.0000   19.0000
omega____ theta____ kappa____ phi______ frames
    -      108.0000  -25.0000 -180.0000 35

 17 omega  138.00  176.00   1.0000   19.0000
omega____ theta____ kappa____ phi______ frames
    -      108.0000   25.0000   60.0000 38

 18 omega   92.00  118.00   1.0000   19.0000
omega____ theta____ kappa____ phi______ frames
    -      108.0000   25.0000   60.0000 26

 19 omega   41.00   71.00   1.0000   19.0000
omega____ theta____ kappa____ phi______ frames
    -      108.0000  -50.0000 -180.0000 30

 20 omega   46.00  104.00   1.0000   19.0000
omega____ theta____ kappa____ phi______ frames
    -      108.0000  -50.0000   90.0000 58

 21 omega   94.00  174.00   1.0000   19.0000
omega____ theta____ kappa____ phi______ frames
    -      108.0000    0.0000 -150.0000 80

 22 omega   65.00   91.00   1.0000   19.0000
omega____ theta____ kappa____ phi______ frames
    -      108.0000  -25.0000   60.0000 26

 23 omega   35.00   89.00   1.0000   19.0000
omega____ theta____ kappa____ phi______ frames
    -      108.0000  -25.0000    0.0000 54

 24 omega   48.00  117.00   1.0000   19.0000
omega____ theta____ kappa____ phi______ frames
    -      108.0000 -128.0000  167.0000 69

 25 omega   35.00   61.00   1.0000   19.0000
omega____ theta____ kappa____ phi______ frames
    -      108.0000  -25.0000  -90.0000 26

 26 omega   69.00   94.00   1.0000   19.0000
omega____ theta____ kappa____ phi______ frames
    -      108.0000  -25.0000  -90.0000 25

 27 omega   39.00  105.00   1.0000   19.0000
omega____ theta____ kappa____ phi______ frames
    -      108.0000  -50.0000  -60.0000 66

 28 omega   39.00   87.00   1.0000   19.0000
omega____ theta____ kappa____ phi______ frames
    -      108.0000    0.0000 -150.0000 48

 29 omega   36.00  135.00   1.0000   19.0000
omega____ theta____ kappa____ phi______ frames
    -      108.0000  -88.0000  -43.0000 99

 30 omega   49.00  102.00   1.0000   19.0000
omega____ theta____ kappa____ phi______ frames
    -      108.0000  -50.0000 -150.0000 53

 31 omega   75.00  133.00   1.0000   19.0000
omega____ theta____ kappa____ phi______ frames
    -      108.0000  -88.0000  124.0000 58

 32 omega  -29.00   -2.00   1.0000    5.0000
omega____ theta____ kappa____ phi______ frames
    -      -33.5000  -80.0000 -177.0000 27

 33 omega   28.00  126.00   1.0000    5.0000
omega____ theta____ kappa____ phi______ frames
    -       54.0000   37.0000  -90.0000 98
;
_diffrn_measurement_device_type 'Xcalibur, Eos, Gemini'
_diffrn_measurement_method '\w scans'
_diffrn_orient_matrix_UB_11 -0.0057738000
_diffrn_orient_matrix_UB_12 0.0562103000
_diffrn_orient_matrix_UB_13 0.1049690000
_diffrn_orient_matrix_UB_21 -0.0126923000
_diffrn_orient_matrix_UB_22 0.1068406000
_diffrn_orient_matrix_UB_23 -0.0469847000
_diffrn_orient_matrix_UB_31 -0.1716176000
_diffrn_orient_matrix_UB_32 -0.0120540000
_diffrn_orient_matrix_UB_33 -0.0043116000
_diffrn_radiation_monochromator graphite
_diffrn_radiation_type 'Cu K\a'
_diffrn_radiation_wavelength 1.5418
_diffrn_reflns_av_R_equivalents 0.0506
_diffrn_reflns_av_unetI/netI 0.0609
_diffrn_reflns_limit_h_max 7
_diffrn_reflns_limit_h_min -10
_diffrn_reflns_limit_k_max 14
_diffrn_reflns_limit_k_min -15
_diffrn_reflns_limit_l_max 16
_diffrn_reflns_limit_l_min -15
_diffrn_reflns_number 11749
_diffrn_reflns_theta_full 67.06
_diffrn_reflns_theta_max 67.06
_diffrn_reflns_theta_min 3.30
_diffrn_source 'Enhance (Cu) X-ray Source'
_exptl_absorpt_coefficient_mu 16.771
_exptl_absorpt_correction_T_max 1.00000
_exptl_absorpt_correction_T_min 0.19051
_exptl_absorpt_correction_type multi-scan
_exptl_absorpt_process_details
;
CrysAlisPro, Agilent Technologies,
Version 1.171.35.11 (release 16-05-2011 CrysAlis171 .NET)
(compiled May 16 2011,17:55:39)
Empirical absorption correction using spherical harmonics,
 implemented in SCALE3 ABSPACK scaling algorithm.
;
_exptl_crystal_density_diffrn 1.775
_exptl_crystal_density_method 'not measured'
_exptl_crystal_F_000 792
_exptl_crystal_size_max 0.17
_exptl_crystal_size_mid 0.16
_exptl_crystal_size_min 0.10
_refine_diff_density_max 1.670
_refine_diff_density_min -1.435
_refine_diff_density_rms 0.150
_refine_ls_extinction_method none
_refine_ls_goodness_of_fit_ref 1.030
_refine_ls_hydrogen_treatment constr
_refine_ls_matrix_type full
_refine_ls_number_parameters 368
_refine_ls_number_reflns 5444
_refine_ls_number_restraints 1
_refine_ls_restrained_S_all 1.030
_refine_ls_R_factor_all 0.0528
_refine_ls_R_factor_gt 0.0444
_refine_ls_shift/su_max 0.034
_refine_ls_shift/su_mean 0.003
_refine_ls_structure_factor_coef Fsqd
_refine_ls_weighting_details 'calc w=1/[\s^2^(Fo^2^)+(0.0712P)^2^+0.0000P] where P=(Fo^2^+2Fc^2^)/3'
_refine_ls_weighting_scheme calc
_refine_ls_wR_factor_gt 0.1151
_refine_ls_wR_factor_ref 0.1249
_reflns_number_gt 4659
_reflns_number_total 5444
_reflns_threshold_expression >2sigma(I)
_cod_data_source_file om400946n_si_002.cif
_cod_data_source_block complex-8
_cod_depositor_comments
;
The following automatic conversions were performed:

'_refine_ls_hydrogen_treatment' value 'CONSTR' changed to 'constr'
according to
/usr/data/users/saulius/automatic-downloads/rss-feeds/ACS/lib/dictionaries/cif_core.dic
dictionary named 'cif_core.dic' version 2.4.2 from 2011-04-26.

Automatic conversion script
Id: cif_fix_values 2281 2013-09-26 08:29:07Z andrius 

 Adding full bibliography for 4082858.cif.
;
_cod_database_code 4082858
_chemical_oxdiff_formula 'C11 H10 S O2'
_reflns_odcompleteness_completeness 99.82
_reflns_odcompleteness_iscentric 1
_reflns_odcompleteness_theta 66.97

loop_
_space_group_symop_id
_space_group_symop_operation_xyz
1 'x, y, z'
2 '-x, -y, -z'

loop_
_atom_site_label
_atom_site_type_symbol
_atom_site_fract_x
_atom_site_fract_y
_atom_site_fract_z
_atom_site_U_iso_or_equiv
_atom_site_adp_type
_atom_site_occupancy
_atom_site_symmetry_multiplicity
_atom_site_calc_flag
_atom_site_refinement_flags
_atom_site_disorder_assembly
_atom_site_disorder_group
Pt1 Pt 0.09880(3) 0.48500(2) 0.31663(2) 0.04655(12) Uani 1 1 d . . .
I1 I 0.22906(7) 0.30717(5) 0.24158(4) 0.06620(17) Uani 1 1 d . . .
O1 O -0.1721(9) 0.8978(5) 0.4650(5) 0.0756(17) Uani 1 1 d . . .
N1 N 0.2044(6) 0.5056(5) 0.4531(4) 0.0501(13) Uani 1 1 d . . .
N2 N 0.2426(7) 0.6038(5) 0.5962(5) 0.0539(14) Uani 1 1 d . . .
N3 N -0.0483(7) 0.5118(5) 0.2010(4) 0.0518(14) Uani 1 1 d . . .
N4 N -0.2175(7) 0.6155(6) 0.1358(5) 0.0584(15) Uani 1 1 d . . .
C1 C 0.0175(8) 0.6170(6) 0.3667(5) 0.0489(15) Uani 1 1 d . . .
C2 C 0.0611(8) 0.6618(6) 0.4589(5) 0.0499(16) Uani 1 1 d . . .
C3 C 0.0002(9) 0.7570(6) 0.4957(6) 0.0557(17) Uani 1 1 d . . .
H3 H 0.0282 0.7869 0.5588 0.067 Uiso 1 1 calc R . .
C4 C -0.1041(9) 0.8056(6) 0.4342(6) 0.0564(17) Uani 1 1 d . . .
C5 C -0.1466(9) 0.7641(6) 0.3398(6) 0.0562(17) Uani 1 1 d . . .
H5 H -0.2135 0.7997 0.3003 0.067 Uiso 1 1 calc R . .
C6 C -0.0897(8) 0.6696(6) 0.3044(5) 0.0515(16) Uani 1 1 d . . .
C7 C -0.1192(8) 0.6025(6) 0.2138(5) 0.0507(15) Uani 1 1 d . . .
C8 C 0.1680(8) 0.5954(6) 0.5063(5) 0.0500(15) Uani 1 1 d . . .
C9 C 0.3060(8) 0.4563(7) 0.5137(5) 0.0533(17) Uani 1 1 d . . .
C10 C 0.3333(8) 0.5165(7) 0.6031(5) 0.0551(18) Uani 1 1 d . . .
C11 C 0.4318(9) 0.4882(8) 0.6771(6) 0.065(2) Uani 1 1 d . . .
H11 H 0.4492 0.5306 0.7355 0.078 Uiso 1 1 calc R . .
C12 C 0.5025(9) 0.3957(8) 0.6610(7) 0.069(2) Uani 1 1 d . . .
H12 H 0.5685 0.3739 0.7103 0.083 Uiso 1 1 calc R . .
C13 C 0.4792(9) 0.3310(8) 0.5718(7) 0.067(2) Uani 1 1 d . . .
H13 H 0.5306 0.2684 0.5632 0.080 Uiso 1 1 calc R . .
C14 C 0.3808(9) 0.3599(7) 0.4971(6) 0.0571(17) Uani 1 1 d . . .
H14 H 0.3645 0.3178 0.4383 0.069 Uiso 1 1 calc R . .
C15 C -0.1046(8) 0.4628(6) 0.1121(6) 0.0528(16) Uani 1 1 d . . .
C16 C -0.2105(9) 0.5252(7) 0.0702(6) 0.0575(18) Uani 1 1 d . . .
C17 C -0.2852(10) 0.4973(8) -0.0203(6) 0.069(2) Uani 1 1 d . . .
H17 H -0.3537 0.5420 -0.0483 0.082 Uiso 1 1 calc R . .
C18 C -0.2549(11) 0.4030(9) -0.0663(6) 0.076(3) Uani 1 1 d . . .
H18 H -0.3027 0.3835 -0.1275 0.091 Uiso 1 1 calc R . .
C19 C -0.1523(11) 0.3320(8) -0.0244(7) 0.072(2) Uani 1 1 d . . .
H19 H -0.1364 0.2663 -0.0564 0.087 Uiso 1 1 calc R . .
C20 C -0.0763(9) 0.3628(7) 0.0653(6) 0.0613(19) Uani 1 1 d . . .
H20 H -0.0081 0.3184 0.0939 0.074 Uiso 1 1 calc R . .
C21 C 0.2292(9) 0.6864(7) 0.6760(6) 0.062(2) Uani 1 1 d . . .
H21A H 0.2527 0.6571 0.7394 0.074 Uiso 1 1 calc R . .
H21B H 0.1262 0.7088 0.6769 0.074 Uiso 1 1 calc R . .
C22 C 0.3282(11) 0.7808(8) 0.6665(8) 0.076(2) Uani 1 1 d . A .
H22A H 0.3020 0.8128 0.6048 0.092 Uiso 1 1 calc R . .
H22B H 0.4313 0.7589 0.6633 0.092 Uiso 1 1 calc R . .
C23 C 0.3134(17) 0.8629(11) 0.7554(13) 0.115(5) Uani 1 1 d D . .
H23A H 0.3166 0.8271 0.8170 0.139 Uiso 0.75(2) 1 calc PR A 1
H23B H 0.3981 0.9115 0.7576 0.139 Uiso 0.75(2) 1 calc PR A 1
H23C H 0.2094 0.8772 0.7680 0.139 Uiso 0.25(2) 1 calc PR A 2
H23D H 0.3619 0.8398 0.8157 0.139 Uiso 0.25(2) 1 calc PR A 2
C24 C 0.172(3) 0.9243(16) 0.7500(18) 0.135(8) Uani 0.75(2) 1 d P A 1
H24A H 0.1668 0.9590 0.6886 0.202 Uiso 0.75(2) 1 calc PR A 1
H24B H 0.1710 0.9759 0.8054 0.202 Uiso 0.75(2) 1 calc PR A 1
H24C H 0.0874 0.8773 0.7524 0.202 Uiso 0.75(2) 1 calc PR A 1
C24A C 0.392(7) 0.957(3) 0.720(4) 0.135(8) Uani 0.25(2) 1 d PD A 2
H24D H 0.4957 0.9426 0.7133 0.202 Uiso 0.25(2) 1 calc PR A 2
H24E H 0.3806 1.0160 0.7674 0.202 Uiso 0.25(2) 1 calc PR A 2
H24F H 0.3485 0.9732 0.6564 0.202 Uiso 0.25(2) 1 calc PR A 2
C25 C -0.1604(16) 0.9324(8) 0.5674(8) 0.089(3) Uani 1 1 d . B .
H25A H -0.0594 0.9581 0.5842 0.107 Uiso 1 1 calc R . .
H25B H -0.1811 0.8740 0.6080 0.107 Uiso 1 1 calc R . .
C26 C -0.267(2) 1.0174(9) 0.5890(11) 0.121(6) Uani 1 1 d . . .
H26A H -0.3698 0.9916 0.5796 0.145 Uiso 0.69(2) 1 calc PR B 1
H26B H -0.2521 1.0753 0.5468 0.145 Uiso 0.69(2) 1 calc PR B 1
H26C H -0.3529 1.0012 0.5439 0.145 Uiso 0.31(2) 1 calc PR B 2
H26D H -0.2210 1.0805 0.5664 0.145 Uiso 0.31(2) 1 calc PR B 2
C27 C -0.229(3) 1.0522(16) 0.7038(16) 0.104(6) Uani 0.69(2) 1 d P B 1
H27A H -0.2593 0.9968 0.7453 0.124 Uiso 0.69(2) 1 calc PR B 1
H27B H -0.1214 1.0630 0.7137 0.124 Uiso 0.69(2) 1 calc PR B 1
C27A C -0.332(7) 1.050(4) 0.688(4) 0.104(6) Uani 0.31(2) 1 d P B 2
H27C H -0.4217 1.0914 0.6810 0.124 Uiso 0.31(2) 1 calc PR B 2
H27D H -0.3525 0.9908 0.7276 0.124 Uiso 0.31(2) 1 calc PR B 2
C28 C -0.305(4) 1.1494(17) 0.7335(17) 0.135(9) Uani 0.69(2) 1 d P B 1
H28A H -0.4081 1.1338 0.7438 0.202 Uiso 0.69(2) 1 calc PR B 1
H28B H -0.2974 1.1977 0.6818 0.202 Uiso 0.69(2) 1 calc PR B 1
H28C H -0.2588 1.1805 0.7943 0.202 Uiso 0.69(2) 1 calc PR B 1
C28A C -0.205(9) 1.115(4) 0.730(4) 0.135(9) Uani 0.31(2) 1 d P B 2
H28D H -0.2372 1.1848 0.7481 0.202 Uiso 0.31(2) 1 calc PR B 2
H28E H -0.1289 1.1174 0.6818 0.202 Uiso 0.31(2) 1 calc PR B 2
H28F H -0.1645 1.0843 0.7890 0.202 Uiso 0.31(2) 1 calc PR B 2
C29 C -0.3159(10) 0.7030(8) 0.1179(7) 0.072(2) Uani 1 1 d . . .
H29A H -0.3491 0.7329 0.1815 0.086 Uiso 1 1 calc R . .
H29B H -0.4035 0.6766 0.0790 0.086 Uiso 1 1 calc R . .
C30 C -0.2421(14) 0.7884(9) 0.0636(8) 0.085(3) Uani 1 1 d . . .
H30A H -0.1624 0.8211 0.1063 0.102 Uiso 1 1 calc R . .
H30B H -0.1974 0.7570 0.0043 0.102 Uiso 1 1 calc R . .
C31 C -0.3456(18) 0.8697(12) 0.0344(11) 0.118(5) Uani 1 1 d . . .
H31A H -0.3894 0.9024 0.0935 0.142 Uiso 1 1 calc R . .
H31B H -0.4258 0.8376 -0.0082 0.142 Uiso 1 1 calc R . .
C32 C -0.263(3) 0.9556(12) -0.0226(15) 0.188(12) Uani 1 1 d . . .
H32A H -0.2765 0.9397 -0.0933 0.282 Uiso 1 1 calc R . .
H32B H -0.1586 0.9565 -0.0043 0.282 Uiso 1 1 calc R . .
H32C H -0.3042 1.0233 -0.0051 0.282 Uiso 1 1 calc R . .

loop_
_atom_site_aniso_label
_atom_site_aniso_U_11
_atom_site_aniso_U_22
_atom_site_aniso_U_33
_atom_site_aniso_U_23
_atom_site_aniso_U_13
_atom_site_aniso_U_12
Pt1 0.04138(18) 0.06492(19) 0.03255(17) 0.00251(11) -0.00564(11) -0.00596(12)
I1 0.0711(3) 0.0770(3) 0.0490(3) -0.0019(2) -0.0116(2) 0.0086(3)
O1 0.102(5) 0.065(3) 0.060(4) -0.007(3) 0.005(3) 0.020(3)
N1 0.043(3) 0.073(4) 0.033(3) 0.004(3) -0.009(2) -0.007(3)
N2 0.047(3) 0.077(4) 0.037(3) 0.005(3) -0.008(2) -0.012(3)
N3 0.045(3) 0.076(4) 0.034(3) 0.002(3) -0.006(2) -0.007(3)
N4 0.054(3) 0.083(4) 0.037(3) 0.007(3) -0.010(3) -0.001(3)
C1 0.052(4) 0.063(4) 0.032(3) 0.004(3) 0.004(3) -0.009(3)
C2 0.046(3) 0.069(4) 0.033(3) -0.003(3) -0.002(3) -0.013(3)
C3 0.054(4) 0.069(4) 0.043(4) 0.002(3) -0.003(3) -0.006(3)
C4 0.057(4) 0.058(4) 0.054(4) -0.002(3) 0.004(3) 0.007(3)
C5 0.056(4) 0.064(4) 0.049(4) 0.014(3) -0.001(3) 0.002(3)
C6 0.050(4) 0.072(4) 0.032(3) 0.004(3) -0.006(3) -0.007(3)
C7 0.050(4) 0.068(4) 0.034(3) 0.013(3) -0.004(3) -0.002(3)
C8 0.043(3) 0.068(4) 0.037(3) -0.005(3) -0.003(3) -0.013(3)
C9 0.041(3) 0.083(5) 0.036(3) 0.008(3) 0.000(3) -0.013(3)
C10 0.047(4) 0.081(5) 0.037(4) 0.013(3) -0.011(3) -0.017(3)
C11 0.055(4) 0.096(6) 0.045(4) 0.011(4) -0.013(3) -0.017(4)
C12 0.054(4) 0.104(7) 0.050(5) 0.019(4) -0.011(3) -0.016(5)
C13 0.054(4) 0.094(6) 0.054(5) 0.025(4) -0.009(4) 0.002(4)
C14 0.050(4) 0.075(5) 0.046(4) 0.006(3) -0.006(3) -0.007(3)
C15 0.044(4) 0.075(4) 0.039(4) 0.001(3) -0.005(3) -0.005(3)
C16 0.052(4) 0.080(5) 0.040(4) 0.006(3) -0.006(3) -0.015(4)
C17 0.064(5) 0.098(6) 0.043(4) 0.004(4) -0.014(4) -0.005(4)
C18 0.071(5) 0.114(7) 0.039(4) -0.005(4) -0.018(4) -0.008(5)
C19 0.081(6) 0.080(5) 0.053(5) -0.015(4) -0.011(4) -0.003(5)
C20 0.060(4) 0.074(5) 0.048(4) -0.004(4) -0.012(3) 0.001(4)
C21 0.059(4) 0.090(5) 0.036(4) -0.002(4) -0.006(3) -0.014(4)
C22 0.068(5) 0.084(6) 0.075(6) -0.007(5) -0.001(5) -0.013(5)
C23 0.105(9) 0.107(9) 0.128(12) -0.036(8) 0.017(9) -0.028(8)
C24 0.17(2) 0.099(11) 0.128(17) -0.028(11) -0.027(15) 0.017(13)
C24A 0.17(2) 0.099(11) 0.128(17) -0.028(11) -0.027(15) 0.017(13)
C25 0.132(10) 0.070(5) 0.064(6) -0.004(5) 0.016(6) -0.003(6)
C26 0.200(16) 0.069(6) 0.097(10) 0.003(6) 0.050(10) 0.039(8)
C27 0.129(17) 0.092(9) 0.091(12) 0.004(8) 0.000(13) 0.041(13)
C27A 0.129(17) 0.092(9) 0.091(12) 0.004(8) 0.000(13) 0.041(13)
C28 0.22(3) 0.101(14) 0.081(11) -0.025(10) 0.001(15) 0.055(15)
C28A 0.22(3) 0.101(14) 0.081(11) -0.025(10) 0.001(15) 0.055(15)
C29 0.064(5) 0.100(6) 0.051(5) 0.007(4) -0.016(4) 0.013(5)
C30 0.113(8) 0.092(6) 0.052(5) 0.009(5) 0.005(5) 0.016(6)
C31 0.145(12) 0.123(10) 0.090(9) 0.018(8) -0.005(8) 0.062(9)
C32 0.34(3) 0.098(10) 0.136(16) 0.049(10) 0.066(19) 0.070(15)

loop_
_atom_type_symbol
_atom_type_description
_atom_type_scat_dispersion_real
_atom_type_scat_dispersion_imag
_atom_type_scat_source
C C 0.0181 0.0091 'International Tables Vol C Tables 4.2.6.8 and 6.1.1.4'
H H 0.0000 0.0000 'International Tables Vol C Tables 4.2.6.8 and 6.1.1.4'
O O 0.0492 0.0322 'International Tables Vol C Tables 4.2.6.8 and 6.1.1.4'
N N 0.0311 0.0180 'International Tables Vol C Tables 4.2.6.8 and 6.1.1.4'
Pt Pt -4.5932 6.9264 'International Tables Vol C Tables 4.2.6.8 and 6.1.1.4'
I I -0.3257 6.8362 'International Tables Vol C Tables 4.2.6.8 and 6.1.1.4'

loop_
_geom_angle_atom_site_label_1
_geom_angle_atom_site_label_2
_geom_angle_atom_site_label_3
_geom_angle
N1 Pt1 I1 101.07(19)
N1 Pt1 N3 158.6(3)
N3 Pt1 I1 100.28(19)
C1 Pt1 I1 176.1(2)
C1 Pt1 N1 78.7(3)
C1 Pt1 N3 80.1(3)
C4 O1 C25 118.7(8)
C8 N1 Pt1 114.2(5)
C8 N1 C9 105.4(6)
C9 N1 Pt1 140.4(6)
C8 N2 C10 108.4(6)
C8 N2 C21 127.4(7)
C10 N2 C21 124.1(7)
C7 N3 Pt1 113.4(5)
C7 N3 C15 106.6(6)
C15 N3 Pt1 139.9(6)
C7 N4 C16 107.1(7)
C7 N4 C29 129.6(7)
C16 N4 C29 123.2(7)
C2 C1 Pt1 121.0(6)
C2 C1 C6 119.9(7)
C6 C1 Pt1 119.1(5)
C1 C2 C3 120.9(7)
C1 C2 C8 109.8(7)
C3 C2 C8 129.3(7)
C2 C3 H3 121.1
C4 C3 C2 117.9(7)
C4 C3 H3 121.1
O1 C4 C3 121.9(8)
O1 C4 C5 115.6(8)
C5 C4 C3 122.5(7)
C4 C5 H5 120.2
C6 C5 C4 119.7(7)
C6 C5 H5 120.2
C1 C6 C7 107.8(7)
C5 C6 C1 119.0(7)
C5 C6 C7 133.1(7)
N3 C7 N4 111.0(7)
N3 C7 C6 119.5(7)
N4 C7 C6 129.5(8)
N1 C8 C2 116.3(6)
N2 C8 N1 110.9(7)
N2 C8 C2 132.8(7)
N1 C9 C10 110.4(8)
N1 C9 C14 130.3(7)
C10 C9 C14 119.3(7)
N2 C10 C9 104.9(7)
C11 C10 N2 131.7(8)
C11 C10 C9 123.4(9)
C10 C11 H11 121.5
C12 C11 C10 117.1(8)
C12 C11 H11 121.5
C11 C12 H12 118.9
C11 C12 C13 122.2(8)
C13 C12 H12 118.9
C12 C13 H13 119.6
C14 C13 C12 120.7(9)
C14 C13 H13 119.6
C9 C14 H14 121.3
C13 C14 C9 117.3(8)
C13 C14 H14 121.3
N3 C15 C20 131.0(7)
C16 C15 N3 109.6(7)
C16 C15 C20 119.3(7)
C15 C16 N4 105.7(7)
C15 C16 C17 122.8(8)
C17 C16 N4 131.6(9)
C16 C17 H17 121.2
C18 C17 C16 117.7(9)
C18 C17 H17 121.2
C17 C18 H18 118.8
C17 C18 C19 122.4(8)
C19 C18 H18 118.8
C18 C19 H19 120.6
C20 C19 C18 118.8(8)
C20 C19 H19 120.6
C15 C20 H20 120.5
C19 C20 C15 118.9(8)
C19 C20 H20 120.5
N2 C21 H21A 108.7
N2 C21 H21B 108.7
N2 C21 C22 114.3(7)
H21A C21 H21B 107.6
C22 C21 H21A 108.7
C22 C21 H21B 108.7
C21 C22 H22A 109.3
C21 C22 H22B 109.3
C21 C22 C23 111.6(9)
H22A C22 H22B 108.0
C23 C22 H22A 109.3
C23 C22 H22B 109.3
C22 C23 H23A 108.9
C22 C23 H23B 108.9
C22 C23 H23C 111.3
C22 C23 H23D 111.3
H23A C23 H23B 107.7
H23A C23 H23C 87.2
H23A C23 H23D 26.0
H23B C23 H23C 129.1
H23B C23 H23D 83.0
H23C C23 H23D 109.2
C24 C23 C22 113.3(14)
C24 C23 H23A 108.9
C24 C23 H23B 108.9
C24 C23 H23C 24.9
C24 C23 H23D 126.1
C24 C23 C24A 87(3)
C24A C23 C22 102(2)
C24A C23 H23A 134.6
C24A C23 H23B 28.9
C24A C23 H23C 111.4
C24A C23 H23D 111.3
C23 C24 H24A 109.5
C23 C24 H24B 109.5
C23 C24 H24C 109.5
C23 C24A H24D 109.5
C23 C24A H24E 109.5
C23 C24A H24F 109.4
H24D C24A H24E 109.5
H24D C24A H24F 109.5
H24E C24A H24F 109.5
O1 C25 H25A 109.6
O1 C25 H25B 109.6
O1 C25 C26 110.1(11)
H25A C25 H25B 108.2
C26 C25 H25A 109.6
C26 C25 H25B 109.6
C25 C26 H26A 111.2
C25 C26 H26B 111.2
C25 C26 H26C 105.4
C25 C26 H26D 105.4
C25 C26 C27 102.8(14)
C25 C26 C27A 128(2)
H26A C26 H26B 109.1
H26A C26 H26C 31.7
H26A C26 H26D 129.7
H26B C26 H26C 83.5
H26B C26 H26D 22.5
H26C C26 H26D 106.0
C27 C26 H26A 111.2
C27 C26 H26B 111.2
C27 C26 H26C 140.5
C27 C26 H26D 92.4
C27A C26 H26A 78.2
C27A C26 H26B 113.6
C27A C26 H26C 105.5
C27A C26 H26D 105.4
C27A C26 C27 35(2)
C26 C27 H27A 109.5
C26 C27 H27B 109.6
H27A C27 H27B 108.1
C28 C27 C26 110.5(17)
C28 C27 H27A 109.5
C28 C27 H27B 109.6
C26 C27A H27C 112.2
C26 C27A H27D 112.2
H27C C27A H27D 109.8
C28A C27A C26 98(4)
C28A C27A H27C 112.1
C28A C27A H27D 112.2
C27A C28A H28D 109.6
C27A C28A H28E 109.4
C27A C28A H28F 109.4
H28D C28A H28E 109.5
H28D C28A H28F 109.5
H28E C28A H28F 109.5
N4 C29 H29A 109.0
N4 C29 H29B 109.0
N4 C29 C30 113.1(8)
H29A C29 H29B 107.8
C30 C29 H29A 109.0
C30 C29 H29B 109.0
C29 C30 H30A 108.9
C29 C30 H30B 108.9
H30A C30 H30B 107.8
C31 C30 C29 113.2(11)
C31 C30 H30A 108.9
C31 C30 H30B 108.9
C30 C31 H31A 109.4
C30 C31 H31B 109.4
C30 C31 C32 111.0(14)
H31A C31 H31B 108.0
C32 C31 H31A 109.4
C32 C31 H31B 109.4
C31 C32 H32A 109.5
C31 C32 H32B 109.5
C31 C32 H32C 109.5
H32A C32 H32B 109.5
H32A C32 H32C 109.5
H32B C32 H32C 109.5

loop_
_geom_bond_atom_site_label_1
_geom_bond_atom_site_label_2
_geom_bond_distance
Pt1 I1 2.7152(7)
Pt1 N1 2.031(6)
Pt1 N3 2.049(6)
Pt1 C1 1.932(8)
O1 C4 1.377(10)
O1 C25 1.416(12)
N1 C8 1.359(10)
N1 C9 1.384(10)
N2 C8 1.356(9)
N2 C10 1.393(11)
N2 C21 1.460(11)
N3 C7 1.331(10)
N3 C15 1.385(9)
N4 C7 1.364(9)
N4 C16 1.405(11)
N4 C29 1.459(12)
C1 C2 1.370(10)
C1 C6 1.451(11)
C2 C3 1.405(12)
C2 C8 1.446(11)
C3 H3 0.9300
C3 C4 1.403(12)
C4 C5 1.379(12)
C5 H5 0.9300
C5 C6 1.376(12)
C6 C7 1.455(10)
C9 C10 1.393(11)
C9 C14 1.417(12)
C10 C11 1.375(11)
C11 H11 0.9300
C11 C12 1.355(14)
C12 H12 0.9300
C12 C13 1.416(14)
C13 H13 0.9300
C13 C14 1.384(11)
C14 H14 0.9300
C15 C16 1.376(12)
C15 C20 1.412(12)
C16 C17 1.389(11)
C17 H17 0.9300
C17 C18 1.350(15)
C18 H18 0.9300
C18 C19 1.427(15)
C19 H19 0.9300
C19 C20 1.392(12)
C20 H20 0.9300
C21 H21A 0.9700
C21 H21B 0.9700
C21 C22 1.498(12)
C22 H22A 0.9700
C22 H22B 0.9700
C22 C23 1.546(15)
C23 H23A 0.9700
C23 H23B 0.9700
C23 H23C 0.9700
C23 H23D 0.9700
C23 C24 1.50(3)
C23 C24A 1.49(2)
C24 H24A 0.9600
C24 H24B 0.9600
C24 H24C 0.9600
C24A H24D 0.9600
C24A H24E 0.9600
C24A H24F 0.9600
C25 H25A 0.9700
C25 H25B 0.9700
C25 C26 1.478(17)
C26 H26A 0.9700
C26 H26B 0.9700
C26 H26C 0.9700
C26 H26D 0.9700
C26 C27 1.60(3)
C26 C27A 1.51(5)
C27 H27A 0.9700
C27 H27B 0.9700
C27 C28 1.46(3)
C27A H27C 0.9700
C27A H27D 0.9700
C27A C28A 1.47(9)
C28 H28A 0.9600
C28 H28B 0.9600
C28 H28C 0.9600
C28A H28D 0.9600
C28A H28E 0.9600
C28A H28F 0.9600
C29 H29A 0.9700
C29 H29B 0.9700
C29 C30 1.505(14)
C30 H30A 0.9700
C30 H30B 0.9700
C30 C31 1.464(16)
C31 H31A 0.9700
C31 H31B 0.9700
C31 C32 1.56(2)
C32 H32A 0.9600
C32 H32B 0.9600
C32 H32C 0.9600

loop_
_geom_torsion_atom_site_label_1
_geom_torsion_atom_site_label_2
_geom_torsion_atom_site_label_3
_geom_torsion_atom_site_label_4
_geom_torsion
Pt1 N1 C8 N2 180.0(4)
Pt1 N1 C8 C2 0.1(8)
Pt1 N1 C9 C10 179.5(6)
Pt1 N1 C9 C14 0.0(13)
Pt1 N3 C7 N4 -178.9(5)
Pt1 N3 C7 C6 -1.2(8)
Pt1 N3 C15 C16 177.2(6)
Pt1 N3 C15 C20 1.0(14)
Pt1 C1 C2 C3 -179.1(5)
Pt1 C1 C2 C8 -0.7(8)
Pt1 C1 C6 C5 -179.5(5)
Pt1 C1 C6 C7 3.2(8)
I1 Pt1 N1 C8 175.6(4)
I1 Pt1 N1 C9 -4.8(8)
I1 Pt1 N3 C7 -173.7(5)
I1 Pt1 N3 C15 9.6(8)
I1 Pt1 C1 C2 -86(3)
I1 Pt1 C1 C6 93(3)
O1 C4 C5 C6 -177.1(7)
O1 C25 C26 C27 -175.4(12)
O1 C25 C26 C27A 157(3)
N1 Pt1 N3 C7 9.9(9)
N1 Pt1 N3 C15 -166.7(7)
N1 Pt1 C1 C2 0.6(5)
N1 Pt1 C1 C6 179.7(6)
N1 C9 C10 N2 1.1(8)
N1 C9 C10 C11 -178.7(7)
N1 C9 C14 C13 179.1(7)
N2 C10 C11 C12 179.1(7)
N2 C21 C22 C23 -177.6(10)
N3 Pt1 N1 C8 -8.1(9)
N3 Pt1 N1 C9 171.5(7)
N3 Pt1 C1 C2 177.8(6)
N3 Pt1 C1 C6 -3.1(5)
N3 C15 C16 N4 0.5(9)
N3 C15 C16 C17 179.1(8)
N3 C15 C20 C19 178.5(9)
N4 C16 C17 C18 -179.5(9)
N4 C29 C30 C31 172.7(10)
C1 Pt1 N1 C8 -0.4(5)
C1 Pt1 N1 C9 179.2(8)
C1 Pt1 N3 C7 2.3(5)
C1 Pt1 N3 C15 -174.4(8)
C1 C2 C3 C4 -1.2(11)
C1 C2 C8 N1 0.4(9)
C1 C2 C8 N2 -179.5(7)
C1 C6 C7 N3 -1.2(9)
C1 C6 C7 N4 176.1(7)
C2 C1 C6 C5 -0.4(10)
C2 C1 C6 C7 -177.7(6)
C2 C3 C4 O1 178.4(7)
C2 C3 C4 C5 -0.8(12)
C3 C2 C8 N1 178.6(7)
C3 C2 C8 N2 -1.3(13)
C3 C4 C5 C6 2.2(12)
C4 O1 C25 C26 -167.1(10)
C4 C5 C6 C1 -1.6(11)
C4 C5 C6 C7 174.9(8)
C5 C6 C7 N3 -177.9(8)
C5 C6 C7 N4 -0.7(14)
C6 C1 C2 C3 1.8(10)
C6 C1 C2 C8 -179.8(6)
C7 N3 C15 C16 0.3(8)
C7 N3 C15 C20 -175.8(8)
C7 N4 C16 C15 -1.2(8)
C7 N4 C16 C17 -179.5(9)
C7 N4 C29 C30 87.9(11)
C8 N1 C9 C10 -0.9(8)
C8 N1 C9 C14 179.6(7)
C8 N2 C10 C9 -0.9(8)
C8 N2 C10 C11 178.8(8)
C8 N2 C21 C22 -86.7(10)
C8 C2 C3 C4 -179.3(7)
C9 N1 C8 N2 0.3(8)
C9 N1 C8 C2 -179.6(6)
C9 C10 C11 C12 -1.2(12)
C10 N2 C8 N1 0.4(8)
C10 N2 C8 C2 -179.7(7)
C10 N2 C21 C22 96.0(10)
C10 C9 C14 C13 -0.4(11)
C10 C11 C12 C13 1.1(12)
C11 C12 C13 C14 -0.7(13)
C12 C13 C14 C9 0.3(12)
C14 C9 C10 N2 -179.3(6)
C14 C9 C10 C11 0.9(11)
C15 N3 C7 N4 -1.1(8)
C15 N3 C7 C6 176.6(6)
C15 C16 C17 C18 2.4(13)
C16 N4 C7 N3 1.5(8)
C16 N4 C7 C6 -176.0(7)
C16 N4 C29 C30 -92.5(10)
C16 C15 C20 C19 2.6(13)
C16 C17 C18 C19 1.1(15)
C17 C18 C19 C20 -2.5(16)
C18 C19 C20 C15 0.6(14)
C20 C15 C16 N4 177.2(7)
C20 C15 C16 C17 -4.3(12)
C21 N2 C8 N1 -177.3(7)
C21 N2 C8 C2 2.6(13)
C21 N2 C10 C9 176.9(6)
C21 N2 C10 C11 -3.4(13)
C21 C22 C23 C24 -75.6(18)
C21 C22 C23 C24A -168(3)
C25 O1 C4 C3 -13.2(13)
C25 O1 C4 C5 166.0(8)
C25 C26 C27 C28 169(2)
C25 C26 C27A C28A 80(4)
C27 C26 C27A C28A 28(3)
C27A C26 C27 C28 -51(4)
C29 N4 C7 N3 -178.9(8)
C29 N4 C7 C6 3.7(13)
C29 N4 C16 C15 179.2(7)
C29 N4 C16 C17 0.8(14)
C29 C30 C31 C32 -179.4(12)
